data_7113272
loop_
_publ_author_name
'Yang, Xiao-Juan'
'Yu, Jie'
'Liu, Yanyan'
'Xie, Yaoming'
'Schaefer, Henry F.'
'Liang, Yongmin'
'Wu, Biao'

_publ_section_title
;
 A new zinc--zinc-bonded compound with a dianionic \a-diimine ligand:
 synthesis and structure of [Na(THF)~2~]~2~&#x00B7;[LZn--ZnL] (L =
 [(2,6-^i^Pr~2~C~6~H~3~)N(Me)C]~2~^2-^)
;
_journal_coden_ASTM CHCOFS
_journal_issue 23
_journal_name_full
;
 Chemical Communications (Cambridge, United Kingdom)
;
_journal_page_first 2363
_journal_page_last 2365
_journal_paper_doi 10.1039/b703200e
_journal_year 2007
_chemical_formula_sum 'C72 H112 N4 Na2 O4 Zn2'
_chemical_formula_weight 1274.38
_space_group_IT_number 14
_symmetry_cell_setting monoclinic
_symmetry_space_group_name_Hall '-P 2yn'
_symmetry_space_group_name_H-M 'P 1 21/n 1'
_atom_sites_solution_hydrogens geom
_atom_sites_solution_primary direct
_atom_sites_solution_secondary difmap
_audit_creation_method SHELXL-97
_cell_angle_alpha 90.00
_cell_angle_beta 90.3320(10)
_cell_angle_gamma 90.00
_cell_formula_units_Z 2
_cell_length_a 13.0184(2)
_cell_length_b 20.3636(4)
_cell_length_c 13.8961(3)
_cell_measurement_temperature 293(2)
_cell_volume 3683.81(12)
_computing_cell_refinement 'Bruker SMART APEX II'
_computing_data_collection 'Bruker SMART APEX II'
_computing_data_reduction 'Bruker SAINT'
_computing_structure_refinement 'SHELXL-97 (Sheldrick, 1997)'
_computing_structure_solution 'SHELXS-97 (Sheldrick, 1990)'
_diffrn_ambient_temperature 293(2)
_diffrn_measured_fraction_theta_full 0.958
_diffrn_measured_fraction_theta_max 0.958
_diffrn_radiation_monochromator graphite
_diffrn_radiation_source 'fine-focus sealed tube'
_diffrn_radiation_type MoK\a
_diffrn_radiation_wavelength 0.71073
_diffrn_reflns_av_R_equivalents 0.0343
_diffrn_reflns_av_sigmaI/netI 0.0460
_diffrn_reflns_limit_h_max 14
_diffrn_reflns_limit_h_min -17
_diffrn_reflns_limit_k_max 26
_diffrn_reflns_limit_k_min -25
_diffrn_reflns_limit_l_max 13
_diffrn_reflns_limit_l_min -18
_diffrn_reflns_number 22949
_diffrn_reflns_theta_full 28.50
_diffrn_reflns_theta_max 28.50
_diffrn_reflns_theta_min 1.77
_exptl_absorpt_coefficient_mu 0.709
_exptl_absorpt_correction_T_max 1.0000
_exptl_absorpt_correction_T_min 0.7650
_exptl_absorpt_correction_type multi-scan
_exptl_absorpt_process_details SADABS
_exptl_crystal_colour orange
_exptl_crystal_density_diffrn 1.149
_exptl_crystal_density_method 'not measured'
_exptl_crystal_description Cubic
_exptl_crystal_F_000 1372
_exptl_crystal_size_max 0.50
_exptl_crystal_size_mid 0.47
_exptl_crystal_size_min 0.45
_refine_diff_density_max 0.834
_refine_diff_density_min -0.380
_refine_diff_density_rms 0.072
_refine_ls_extinction_method none
_refine_ls_goodness_of_fit_ref 1.023
_refine_ls_hydrogen_treatment constr
_refine_ls_matrix_type full
_refine_ls_number_parameters 379
_refine_ls_number_reflns 8772
_refine_ls_number_restraints 0
_refine_ls_restrained_S_all 1.023
_refine_ls_R_factor_all 0.0843
_refine_ls_R_factor_gt 0.0515
_refine_ls_shift/su_max 0.001
_refine_ls_shift/su_mean 0.000
_refine_ls_structure_factor_coef Fsqd
_refine_ls_weighting_details 'calc w=1/[\s^2^(Fo^2^)+(0.0866P)^2^+1.0071P] where P=(Fo^2^+2Fc^2^)/3'
_refine_ls_weighting_scheme calc
_refine_ls_wR_factor_gt 0.1392
_refine_ls_wR_factor_ref 0.1612
_reflns_number_gt 5871
_reflns_number_total 8772
_reflns_threshold_expression >2sigma(I)
_cod_duplicate_entry 7101984
_cod_data_source_file b703200e.txt
_cod_data_source_block Zn2
_cod_depositor_comments
;
The following automatic conversions were performed:

'_symmetry_cell_setting' value 'Monoclinic' changed to 'monoclinic'
according to
/usr/data/users/saulius/automatic-downloads/retrospective/RSC/lib/dictionaries/cif_core.dic
dictionary named 'cif_core.dic' version 2.4.2 from
2011-04-26.

'_exptl_absorpt_correction_type' value 'Multi-scan'
changed to 'multi-scan' according to
/usr/data/users/saulius/automatic-downloads/retrospective/RSC/lib/dictionaries/cif_core.dic
dictionary named 'cif_core.dic' version 2.4.2 from
2011-04-26.

'_refine_ls_hydrogen_treatment' value 'Constr' changed
to 'constr' according to
/usr/data/users/saulius/automatic-downloads/retrospective/RSC/lib/dictionaries/cif_core.dic
dictionary named 'cif_core.dic' version 2.4.2 from 2011-04-26.

Automatic conversion script
Id: cif_fix_values 2281 2013-09-26 08:29:07Z andrius 
;
_cod_original_sg_symbol_H-M P2(1)/n
_cod_database_code 7113272

loop_
_symmetry_equiv_pos_as_xyz
'x, y, z'
'-x+1/2, y+1/2, -z+1/2'
'-x, -y, -z'
'x-1/2, -y-1/2, z-1/2'

loop_
_atom_site_label
_atom_site_type_symbol
_atom_site_fract_x
_atom_site_fract_y
_atom_site_fract_z
_atom_site_U_iso_or_equiv
_atom_site_adp_type
_atom_site_occupancy
_atom_site_symmetry_multiplicity
_atom_site_calc_flag
_atom_site_refinement_flags
Zn1 Zn 0.04839(2) 0.950285(15) 0.49075(2) 0.03706(12) Uani 1 1 d .
Na1 Na -0.01125(11) 0.79961(7) 0.49102(11) 0.0685(4) Uani 1 1 d .
N1 N 0.11920(17) 0.88285(11) 0.57423(16) 0.0417(5) Uani 1 1 d .
N2 N 0.08852(17) 0.88692(11) 0.38576(16) 0.0431(5) Uani 1 1 d .
C1 C 0.2465(3) 0.78939(17) 0.5660(3) 0.0651(9) Uani 1 1 d .
H1A H 0.3144 0.8070 0.5733 0.098 Uiso 1 1 calc R
H1B H 0.2491 0.7502 0.5276 0.098 Uiso 1 1 calc R
H1C H 0.2191 0.7790 0.6282 0.098 Uiso 1 1 calc R
C2 C 0.1781(2) 0.83961(13) 0.5170(2) 0.0435(6) Uani 1 1 d .
C3 C 0.1620(2) 0.84144(13) 0.4200(2) 0.0433(6) Uani 1 1 d .
C4 C 0.2108(3) 0.79349(16) 0.3511(2) 0.0612(9) Uani 1 1 d .
H4A H 0.2740 0.8115 0.3275 0.092 Uiso 1 1 calc R
H4B H 0.1649 0.7855 0.2981 0.092 Uiso 1 1 calc R
H4C H 0.2246 0.7529 0.3839 0.092 Uiso 1 1 calc R
C5 C 0.1560(2) 0.89756(14) 0.6678(2) 0.0443(6) Uani 1 1 d .
C6 C 0.0945(3) 0.88333(16) 0.7486(2) 0.0527(7) Uani 1 1 d .
C7 C 0.1318(3) 0.89896(19) 0.8403(2) 0.0687(10) Uani 1 1 d .
H7A H 0.0905 0.8906 0.8934 0.082 Uiso 1 1 calc R
C8 C 0.2265(3) 0.9260(2) 0.8548(3) 0.0751(11) Uani 1 1 d .
H8A H 0.2503 0.9347 0.9168 0.090 Uiso 1 1 calc R
C9 C 0.2863(3) 0.9403(2) 0.7765(3) 0.0719(10) Uani 1 1 d .
H9A H 0.3506 0.9591 0.7862 0.086 Uiso 1 1 calc R
C10 C 0.2530(2) 0.92741(17) 0.6829(2) 0.0547(8) Uani 1 1 d .
C11 C -0.0086(3) 0.8497(2) 0.7377(2) 0.0657(9) Uani 1 1 d .
H11A H -0.0370 0.8628 0.6751 0.079 Uiso 1 1 calc R
C12 C 0.0039(4) 0.7771(2) 0.7357(4) 0.1169(18) Uani 1 1 d .
H12A H 0.0535 0.7654 0.6879 0.175 Uiso 1 1 calc R
H12B H -0.0609 0.7570 0.7204 0.175 Uiso 1 1 calc R
H12C H 0.0270 0.7621 0.7977 0.175 Uiso 1 1 calc R
C13 C -0.0873(3) 0.8683(3) 0.8138(3) 0.1020(15) Uani 1 1 d .
H13A H -0.1502 0.8450 0.8018 0.153 Uiso 1 1 calc R
H13B H -0.1000 0.9147 0.8110 0.153 Uiso 1 1 calc R
H13C H -0.0613 0.8570 0.8764 0.153 Uiso 1 1 calc R
C14 C 0.3190(3) 0.9501(2) 0.5997(3) 0.0722(10) Uani 1 1 d .
H14A H 0.2877 0.9339 0.5399 0.087 Uiso 1 1 calc R
C15 C 0.4292(4) 0.9228(3) 0.6061(5) 0.124(2) Uani 1 1 d .
H15A H 0.4269 0.8757 0.6089 0.186 Uiso 1 1 calc R
H15B H 0.4622 0.9394 0.6630 0.186 Uiso 1 1 calc R
H15C H 0.4671 0.9362 0.5504 0.186 Uiso 1 1 calc R
C16 C 0.3208(4) 1.0246(3) 0.5952(3) 0.0944(14) Uani 1 1 d .
H16A H 0.2517 1.0409 0.5912 0.142 Uiso 1 1 calc R
H16B H 0.3583 1.0384 0.5394 0.142 Uiso 1 1 calc R
H16C H 0.3534 1.0416 0.6520 0.142 Uiso 1 1 calc R
C17 C 0.0931(2) 0.90652(14) 0.2876(2) 0.0479(7) Uani 1 1 d .
C18 C 0.1821(3) 0.93574(17) 0.2484(2) 0.0595(8) Uani 1 1 d .
C19 C 0.1805(4) 0.95491(19) 0.1523(3) 0.0789(12) Uani 1 1 d .
H19A H 0.2399 0.9725 0.1259 0.095 Uiso 1 1 calc R
C20 C 0.0963(4) 0.9490(2) 0.0958(3) 0.0820(13) Uani 1 1 d .
H20A H 0.0977 0.9634 0.0324 0.098 Uiso 1 1 calc R
C21 C 0.0091(4) 0.9216(2) 0.1325(3) 0.0749(11) Uani 1 1 d .
H21A H -0.0490 0.9179 0.0936 0.090 Uiso 1 1 calc R
C22 C 0.0055(3) 0.89901(16) 0.2281(2) 0.0544(8) Uani 1 1 d .
C23 C 0.2757(3) 0.9515(2) 0.3095(3) 0.0760(11) Uani 1 1 d .
H23A H 0.2677 0.9291 0.3714 0.091 Uiso 1 1 calc R
C24 C 0.2796(4) 1.0255(2) 0.3293(3) 0.0939(14) Uani 1 1 d .
H24A H 0.2156 1.0394 0.3566 0.141 Uiso 1 1 calc R
H24B H 0.2910 1.0486 0.2701 0.141 Uiso 1 1 calc R
H24C H 0.3346 1.0348 0.3735 0.141 Uiso 1 1 calc R
C25 C 0.3775(4) 0.9289(3) 0.2659(4) 0.1108(17) Uani 1 1 d .
H25A H 0.3747 0.8825 0.2536 0.166 Uiso 1 1 calc R
H25B H 0.4326 0.9381 0.3100 0.166 Uiso 1 1 calc R
H25C H 0.3890 0.9519 0.2066 0.166 Uiso 1 1 calc R
C26 C -0.0893(3) 0.86402(19) 0.2646(3) 0.0647(9) Uani 1 1 d .
H26A H -0.0975 0.8767 0.3322 0.078 Uiso 1 1 calc R
C27 C -0.1899(3) 0.8805(3) 0.2132(3) 0.1008(16) Uani 1 1 d .
H27A H -0.2002 0.9272 0.2140 0.151 Uiso 1 1 calc R
H27B H -0.2458 0.8593 0.2456 0.151 Uiso 1 1 calc R
H27C H -0.1869 0.8654 0.1479 0.151 Uiso 1 1 calc R
C28 C -0.0742(4) 0.7898(2) 0.2627(4) 0.0920(13) Uani 1 1 d .
H28A H -0.0110 0.7789 0.2949 0.138 Uiso 1 1 calc R
H28B H -0.0716 0.7750 0.1972 0.138 Uiso 1 1 calc R
H28C H -0.1304 0.7689 0.2949 0.138 Uiso 1 1 calc R
C29 C -0.2493(6) 0.8231(4) 0.5289(11) 0.290(8) Uani 1 1 d .
H29A H -0.2558 0.8482 0.4699 0.348 Uiso 1 1 calc R
H29B H -0.2261 0.8528 0.5792 0.348 Uiso 1 1 calc R
C30 C -0.3494(6) 0.7972(4) 0.5546(10) 0.252(7) Uani 1 1 d .
H30A H -0.3688 0.8120 0.6183 0.302 Uiso 1 1 calc R
H30B H -0.4011 0.8118 0.5088 0.302 Uiso 1 1 calc R
C31 C -0.3413(5) 0.7334(4) 0.5528(7) 0.174(3) Uani 1 1 d .
H31A H -0.3849 0.7151 0.5027 0.209 Uiso 1 1 calc R
H31B H -0.3619 0.7149 0.6141 0.209 Uiso 1 1 calc R
C32 C -0.2325(6) 0.7182(3) 0.5336(9) 0.236(6) Uani 1 1 d .
H32A H -0.2019 0.6957 0.5882 0.284 Uiso 1 1 calc R
H32B H -0.2268 0.6901 0.4775 0.284 Uiso 1 1 calc R
C33 C 0.0133(8) 0.6455(3) 0.4029(5) 0.181(4) Uani 1 1 d .
H33A H 0.0480 0.6658 0.3489 0.218 Uiso 1 1 calc R
H33B H -0.0585 0.6399 0.3858 0.218 Uiso 1 1 calc R
C34 C 0.0572(10) 0.5849(4) 0.4227(8) 0.235(6) Uani 1 1 d .
H34A H 0.0052 0.5508 0.4195 0.282 Uiso 1 1 calc R
H34B H 0.1096 0.5751 0.3755 0.282 Uiso 1 1 calc R
C35 C 0.0588(10) 0.6424(4) 0.5564(6) 0.218(5) Uani 1 1 d .
H35A H 0.1116 0.6643 0.5941 0.261 Uiso 1 1 calc R
H35B H 0.0033 0.6301 0.5990 0.261 Uiso 1 1 calc R
C36 C 0.0993(9) 0.5868(4) 0.5118(8) 0.251(7) Uani 1 1 d .
H36A H 0.1735 0.5899 0.5080 0.301 Uiso 1 1 calc R
H36B H 0.0817 0.5475 0.5476 0.301 Uiso 1 1 calc R
O1 O -0.1822(2) 0.77843(15) 0.5173(2) 0.0925(9) Uani 1 1 d .
O2 O 0.0217(3) 0.68488(15) 0.4825(3) 0.1047(11) Uani 1 1 d .

loop_
_atom_site_aniso_label
_atom_site_aniso_U_11
_atom_site_aniso_U_22
_atom_site_aniso_U_33
_atom_site_aniso_U_23
_atom_site_aniso_U_13
_atom_site_aniso_U_12
Zn1 0.03874(18) 0.03866(18) 0.03377(18) -0.00336(13) -0.00095(12) 0.00462(13)
Na1 0.0587(8) 0.0610(8) 0.0859(10) -0.0076(7) 0.0061(7) -0.0105(6)
N1 0.0459(12) 0.0439(12) 0.0352(12) -0.0014(10) -0.0034(10) 0.0053(10)
N2 0.0479(13) 0.0447(13) 0.0368(12) -0.0077(10) -0.0003(10) 0.0052(10)
C1 0.068(2) 0.0564(19) 0.071(2) 0.0037(17) -0.0055(18) 0.0226(16)
C2 0.0394(14) 0.0402(14) 0.0511(17) 0.0008(12) 0.0007(12) 0.0073(11)
C3 0.0464(15) 0.0395(14) 0.0440(16) -0.0055(12) 0.0037(12) 0.0031(12)
C4 0.068(2) 0.0556(19) 0.060(2) -0.0125(16) 0.0112(16) 0.0152(16)
C5 0.0501(16) 0.0441(15) 0.0387(15) 0.0021(12) -0.0043(12) 0.0065(12)
C6 0.0628(19) 0.0560(18) 0.0392(16) 0.0011(13) -0.0042(14) -0.0015(15)
C7 0.090(3) 0.079(2) 0.0375(17) 0.0054(16) -0.0044(17) -0.008(2)
C8 0.095(3) 0.088(3) 0.0427(19) -0.0033(18) -0.0196(19) -0.009(2)
C9 0.061(2) 0.086(3) 0.068(2) -0.004(2) -0.0211(19) -0.0048(18)
C10 0.0500(17) 0.0651(19) 0.0489(18) 0.0006(15) -0.0052(14) 0.0004(15)
C11 0.073(2) 0.079(2) 0.0453(18) -0.0013(17) 0.0067(16) -0.0177(19)
C12 0.107(4) 0.081(3) 0.162(5) -0.015(3) 0.017(4) -0.025(3)
C13 0.088(3) 0.126(4) 0.092(3) -0.017(3) 0.022(3) -0.015(3)
C14 0.054(2) 0.094(3) 0.069(2) -0.006(2) 0.0038(17) -0.0151(19)
C15 0.069(3) 0.143(5) 0.159(5) -0.016(4) 0.039(3) -0.005(3)
C16 0.097(3) 0.099(3) 0.088(3) 0.009(3) 0.016(3) -0.026(3)
C17 0.0632(18) 0.0457(15) 0.0348(15) -0.0093(12) 0.0017(13) 0.0066(13)
C18 0.073(2) 0.060(2) 0.0457(18) -0.0056(14) 0.0076(16) -0.0056(16)
C19 0.111(3) 0.077(3) 0.049(2) 0.0009(18) 0.020(2) -0.015(2)
C20 0.128(4) 0.080(3) 0.0379(19) -0.0006(18) 0.004(2) -0.006(3)
C21 0.101(3) 0.081(3) 0.0421(19) -0.0095(18) -0.016(2) 0.006(2)
C22 0.071(2) 0.0527(17) 0.0392(16) -0.0096(13) -0.0043(15) 0.0063(15)
C23 0.075(2) 0.082(3) 0.071(3) -0.001(2) 0.010(2) -0.019(2)
C24 0.096(3) 0.097(3) 0.089(3) -0.018(3) 0.002(3) -0.024(3)
C25 0.077(3) 0.106(4) 0.150(5) -0.007(4) 0.021(3) -0.009(3)
C26 0.061(2) 0.080(2) 0.0530(19) -0.0105(17) -0.0129(16) 0.0051(18)
C27 0.078(3) 0.138(4) 0.086(3) -0.010(3) -0.029(2) 0.016(3)
C28 0.081(3) 0.082(3) 0.113(4) -0.007(3) -0.005(3) -0.011(2)
C29 0.118(6) 0.108(6) 0.65(2) 0.065(10) 0.114(10) 0.022(5)
C30 0.102(5) 0.133(7) 0.52(2) 0.042(10) 0.129(8) 0.017(5)
C31 0.100(5) 0.140(7) 0.283(10) 0.010(7) 0.061(5) -0.035(4)
C32 0.114(6) 0.102(5) 0.494(18) 0.005(8) 0.078(8) -0.027(4)
C33 0.314(11) 0.083(4) 0.147(6) -0.014(4) -0.071(7) -0.005(6)
C34 0.346(15) 0.134(8) 0.224(11) -0.062(7) -0.075(10) 0.087(9)
C35 0.418(16) 0.109(6) 0.126(6) -0.013(5) -0.037(8) 0.006(8)
C36 0.340(14) 0.115(6) 0.296(13) -0.068(7) -0.217(12) 0.080(7)
O1 0.0692(17) 0.0759(19) 0.133(3) -0.0094(18) 0.0161(17) -0.0152(15)
O2 0.120(3) 0.0599(18) 0.134(3) -0.0158(19) -0.017(2) 0.0017(17)

loop_
_atom_type_symbol
_atom_type_description
_atom_type_scat_dispersion_real
_atom_type_scat_dispersion_imag
_atom_type_scat_source
C C 0.0033 0.0016 'International Tables Vol C Tables 4.2.6.8 and 6.1.1.4'
H H 0.0000 0.0000 'International Tables Vol C Tables 4.2.6.8 and 6.1.1.4'
N N 0.0061 0.0033 'International Tables Vol C Tables 4.2.6.8 and 6.1.1.4'
O O 0.0106 0.0060 'International Tables Vol C Tables 4.2.6.8 and 6.1.1.4'
Na Na 0.0362 0.0249 'International Tables Vol C Tables 4.2.6.8 and 6.1.1.4'
Zn Zn 0.2839 1.4301 'International Tables Vol C Tables 4.2.6.8 and 6.1.1.4'

loop_
_geom_angle_atom_site_label_1
_geom_angle_atom_site_label_2
_geom_angle_atom_site_label_3
_geom_angle
_geom_angle_site_symmetry_1
_geom_angle_site_symmetry_3
N1 Zn1 N2 82.02(9) . .
N1 Zn1 Zn1 138.71(7) . 3_576
N2 Zn1 Zn1 139.03(7) . 3_576
N1 Zn1 Na1 56.68(7) . .
N2 Zn1 Na1 56.34(7) . .
Zn1 Zn1 Na1 133.55(3) 3_576 .
O1 Na1 O2 89.93(13) . .
O1 Na1 C3 163.98(13) . .
O2 Na1 C3 98.34(13) . .
O1 Na1 C2 161.44(12) . .
O2 Na1 C2 98.18(12) . .
C3 Na1 C2 30.20(9) . .
O1 Na1 N2 133.83(12) . .
O2 Na1 N2 122.87(13) . .
C3 Na1 N2 31.16(8) . .
C2 Na1 N2 53.33(8) . .
O1 Na1 N1 131.84(11) . .
O2 Na1 N1 122.19(12) . .
C3 Na1 N1 53.50(8) . .
C2 Na1 N1 31.10(8) . .
N2 Na1 N1 59.87(7) . .
O1 Na1 Zn1 114.83(9) . .
O2 Na1 Zn1 155.20(11) . .
C3 Na1 Zn1 58.04(6) . .
C2 Na1 Zn1 57.86(6) . .
N2 Na1 Zn1 39.39(5) . .
N1 Na1 Zn1 39.33(5) . .
C5 N1 C2 117.8(2) . .
C5 N1 Zn1 122.38(17) . .
C2 N1 Zn1 110.33(17) . .
C5 N1 Na1 138.29(18) . .
C2 N1 Na1 72.90(15) . .
Zn1 N1 Na1 83.99(8) . .
C3 N2 C17 118.4(2) . .
C3 N2 Zn1 110.67(17) . .
C17 N2 Zn1 121.74(18) . .
C3 N2 Na1 72.96(15) . .
C17 N2 Na1 137.86(18) . .
Zn1 N2 Na1 84.27(8) . .
C2 C1 H1A 109.5 . .
C2 C1 H1B 109.5 . .
H1A C1 H1B 109.5 . .
C2 C1 H1C 109.5 . .
H1A C1 H1C 109.5 . .
H1B C1 H1C 109.5 . .
C3 C2 N1 117.3(2) . .
C3 C2 C1 123.3(3) . .
N1 C2 C1 119.1(3) . .
C3 C2 Na1 74.52(17) . .
N1 C2 Na1 76.00(15) . .
C1 C2 Na1 113.7(2) . .
C2 C3 N2 116.8(2) . .
C2 C3 C4 123.1(3) . .
N2 C3 C4 119.8(3) . .
C2 C3 Na1 75.28(17) . .
N2 C3 Na1 75.89(15) . .
C4 C3 Na1 113.3(2) . .
C3 C4 H4A 109.5 . .
C3 C4 H4B 109.5 . .
H4A C4 H4B 109.5 . .
C3 C4 H4C 109.5 . .
H4A C4 H4C 109.5 . .
H4B C4 H4C 109.5 . .
C6 C5 N1 119.7(3) . .
C6 C5 C10 118.6(3) . .
N1 C5 C10 121.6(3) . .
C7 C6 C5 118.8(3) . .
C7 C6 C11 119.8(3) . .
C5 C6 C11 121.3(3) . .
C8 C7 C6 122.3(3) . .
C8 C7 H7A 118.8 . .
C6 C7 H7A 118.8 . .
C7 C8 C9 119.1(3) . .
C7 C8 H8A 120.5 . .
C9 C8 H8A 120.5 . .
C8 C9 C10 121.6(3) . .
C8 C9 H9A 119.2 . .
C10 C9 H9A 119.2 . .
C9 C10 C5 119.5(3) . .
C9 C10 C14 118.7(3) . .
C5 C10 C14 121.7(3) . .
C12 C11 C6 110.8(4) . .
C12 C11 C13 109.5(4) . .
C6 C11 C13 114.6(3) . .
C12 C11 H11A 107.2 . .
C6 C11 H11A 107.2 . .
C13 C11 H11A 107.2 . .
C11 C12 H12A 109.5 . .
C11 C12 H12B 109.5 . .
H12A C12 H12B 109.5 . .
C11 C12 H12C 109.5 . .
H12A C12 H12C 109.5 . .
H12B C12 H12C 109.5 . .
C11 C13 H13A 109.5 . .
C11 C13 H13B 109.5 . .
H13A C13 H13B 109.5 . .
C11 C13 H13C 109.5 . .
H13A C13 H13C 109.5 . .
H13B C13 H13C 109.5 . .
C10 C14 C16 110.2(3) . .
C10 C14 C15 112.1(4) . .
C16 C14 C15 110.4(4) . .
C10 C14 H14A 108.0 . .
C16 C14 H14A 108.0 . .
C15 C14 H14A 108.0 . .
C14 C15 H15A 109.5 . .
C14 C15 H15B 109.5 . .
H15A C15 H15B 109.5 . .
C14 C15 H15C 109.5 . .
H15A C15 H15C 109.5 . .
H15B C15 H15C 109.5 . .
C14 C16 H16A 109.5 . .
C14 C16 H16B 109.5 . .
H16A C16 H16B 109.5 . .
C14 C16 H16C 109.5 . .
H16A C16 H16C 109.5 . .
H16B C16 H16C 109.5 . .
C22 C17 C18 118.7(3) . .
C22 C17 N2 119.5(3) . .
C18 C17 N2 121.7(3) . .
C19 C18 C17 118.6(3) . .
C19 C18 C23 119.1(3) . .
C17 C18 C23 122.1(3) . .
C20 C19 C18 122.7(4) . .
C20 C19 H19A 118.6 . .
C18 C19 H19A 118.6 . .
C19 C20 C21 119.6(4) . .
C19 C20 H20A 120.2 . .
C21 C20 H20A 120.2 . .
C20 C21 C22 121.2(4) . .
C20 C21 H21A 119.4 . .
C22 C21 H21A 119.4 . .
C21 C22 C17 119.1(3) . .
C21 C22 C26 120.1(3) . .
C17 C22 C26 120.7(3) . .
C18 C23 C25 114.2(4) . .
C18 C23 C24 109.5(4) . .
C25 C23 C24 109.8(4) . .
C18 C23 H23A 107.7 . .
C25 C23 H23A 107.7 . .
C24 C23 H23A 107.7 . .
C23 C24 H24A 109.5 . .
C23 C24 H24B 109.5 . .
H24A C24 H24B 109.5 . .
C23 C24 H24C 109.5 . .
H24A C24 H24C 109.5 . .
H24B C24 H24C 109.5 . .
C23 C25 H25A 109.5 . .
C23 C25 H25B 109.5 . .
H25A C25 H25B 109.5 . .
C23 C25 H25C 109.5 . .
H25A C25 H25C 109.5 . .
H25B C25 H25C 109.5 . .
C22 C26 C28 110.8(3) . .
C22 C26 C27 116.0(3) . .
C28 C26 C27 108.7(3) . .
C22 C26 H26A 107.0 . .
C28 C26 H26A 107.0 . .
C27 C26 H26A 107.0 . .
C26 C27 H27A 109.5 . .
C26 C27 H27B 109.5 . .
H27A C27 H27B 109.5 . .
C26 C27 H27C 109.5 . .
H27A C27 H27C 109.5 . .
H27B C27 H27C 109.5 . .
C26 C28 H28A 109.5 . .
C26 C28 H28B 109.5 . .
H28A C28 H28B 109.5 . .
C26 C28 H28C 109.5 . .
H28A C28 H28C 109.5 . .
H28B C28 H28C 109.5 . .
O1 C29 C30 112.9(7) . .
O1 C29 H29A 109.0 . .
C30 C29 H29A 109.0 . .
O1 C29 H29B 109.0 . .
C30 C29 H29B 109.0 . .
H29A C29 H29B 107.8 . .
C31 C30 C29 106.6(7) . .
C31 C30 H30A 110.4 . .
C29 C30 H30A 110.4 . .
C31 C30 H30B 110.4 . .
C29 C30 H30B 110.4 . .
H30A C30 H30B 108.6 . .
C30 C31 C32 106.9(6) . .
C30 C31 H31A 110.3 . .
C32 C31 H31A 110.3 . .
C30 C31 H31B 110.3 . .
C32 C31 H31B 110.3 . .
H31A C31 H31B 108.6 . .
O1 C32 C31 107.1(6) . .
O1 C32 H32A 110.3 . .
C31 C32 H32A 110.3 . .
O1 C32 H32B 110.3 . .
C31 C32 H32B 110.3 . .
H32A C32 H32B 108.6 . .
O2 C33 C34 109.3(6) . .
O2 C33 H33A 109.8 . .
C34 C33 H33A 109.8 . .
O2 C33 H33B 109.8 . .
C34 C33 H33B 109.8 . .
H33A C33 H33B 108.3 . .
C36 C34 C33 108.7(7) . .
C36 C34 H34A 109.9 . .
C33 C34 H34A 109.9 . .
C36 C34 H34B 109.9 . .
C33 C34 H34B 109.9 . .
H34A C34 H34B 108.3 . .
C36 C35 O2 107.4(7) . .
C36 C35 H35A 110.2 . .
O2 C35 H35A 110.2 . .
C36 C35 H35B 110.2 . .
O2 C35 H35B 110.2 . .
H35A C35 H35B 108.5 . .
C34 C36 C35 106.1(7) . .
C34 C36 H36A 110.5 . .
C35 C36 H36A 110.5 . .
C34 C36 H36B 110.5 . .
C35 C36 H36B 110.5 . .
H36A C36 H36B 108.7 . .
C29 O1 C32 106.4(5) . .
C29 O1 Na1 123.5(4) . .
C32 O1 Na1 129.8(4) . .
C33 O2 C35 104.6(5) . .
C33 O2 Na1 127.0(4) . .
C35 O2 Na1 128.4(4) . .

loop_
_geom_bond_atom_site_label_1
_geom_bond_atom_site_label_2
_geom_bond_distance
_geom_bond_site_symmetry_2
Zn1 N1 2.017(2) .
Zn1 N2 2.019(2) .
Zn1 Zn1 2.3994(6) 3_576
Zn1 Na1 3.1650(14) .
Na1 O1 2.298(3) .
Na1 O2 2.379(3) .
Na1 C3 2.610(3) .
Na1 C2 2.619(3) .
Na1 N2 2.648(3) .
Na1 N1 2.659(3) .
N1 C5 1.415(3) .
N1 C2 1.416(3) .
N2 C3 1.412(3) .
N2 C17 1.423(4) .
C1 C2 1.515(4) .
C1 H1A 0.9600 .
C1 H1B 0.9600 .
C1 H1C 0.9600 .
C2 C3 1.362(4) .
C3 C4 1.510(4) .
C4 H4A 0.9600 .
C4 H4B 0.9600 .
C4 H4C 0.9600 .
C5 C6 1.413(4) .
C5 C10 1.416(4) .
C6 C7 1.398(4) .
C6 C11 1.513(5) .
C7 C8 1.365(5) .
C7 H7A 0.9300 .
C8 C9 1.372(5) .
C8 H8A 0.9300 .
C9 C10 1.394(5) .
C9 H9A 0.9300 .
C10 C14 1.517(5) .
C11 C12 1.487(6) .
C11 C13 1.525(5) .
C11 H11A 0.9800 .
C12 H12A 0.9600 .
C12 H12B 0.9600 .
C12 H12C 0.9600 .
C13 H13A 0.9600 .
C13 H13B 0.9600 .
C13 H13C 0.9600 .
C14 C16 1.518(6) .
C14 C15 1.541(6) .
C14 H14A 0.9800 .
C15 H15A 0.9600 .
C15 H15B 0.9600 .
C15 H15C 0.9600 .
C16 H16A 0.9600 .
C16 H16B 0.9600 .
C16 H16C 0.9600 .
C17 C22 1.413(4) .
C17 C18 1.414(5) .
C18 C19 1.392(5) .
C18 C23 1.514(5) .
C19 C20 1.350(6) .
C19 H19A 0.9300 .
C20 C21 1.365(6) .
C20 H20A 0.9300 .
C21 C22 1.407(5) .
C21 H21A 0.9300 .
C22 C26 1.515(5) .
C23 C25 1.531(6) .
C23 C24 1.533(6) .
C23 H23A 0.9800 .
C24 H24A 0.9600 .
C24 H24B 0.9600 .
C24 H24C 0.9600 .
C25 H25A 0.9600 .
C25 H25B 0.9600 .
C25 H25C 0.9600 .
C26 C28 1.524(6) .
C26 C27 1.525(5) .
C26 H26A 0.9800 .
C27 H27A 0.9600 .
C27 H27B 0.9600 .
C27 H27C 0.9600 .
C28 H28A 0.9600 .
C28 H28B 0.9600 .
C28 H28C 0.9600 .
C29 O1 1.273(8) .
C29 C30 1.452(10) .
C29 H29A 0.9700 .
C29 H29B 0.9700 .
C30 C31 1.304(9) .
C30 H30A 0.9700 .
C30 H30B 0.9700 .
C31 C32 1.476(9) .
C31 H31A 0.9700 .
C31 H31B 0.9700 .
C32 O1 1.410(7) .
C32 H32A 0.9700 .
C32 H32B 0.9700 .
C33 O2 1.370(7) .
C33 C34 1.386(10) .
C33 H33A 0.9700 .
C33 H33B 0.9700 .
C34 C36 1.352(11) .
C34 H34A 0.9700 .
C34 H34B 0.9700 .
C35 C36 1.395(11) .
C35 O2 1.425(8) .
C35 H35A 0.9700 .
C35 H35B 0.9700 .
C36 H36A 0.9700 .
C36 H36B 0.9700 .

loop_
_geom_torsion_atom_site_label_1
_geom_torsion_atom_site_label_2
_geom_torsion_atom_site_label_3
_geom_torsion_atom_site_label_4
_geom_torsion
_geom_torsion_site_symmetry_1
N1 Zn1 Na1 O1 126.51(14) .
N2 Zn1 Na1 O1 -129.71(14) .
Zn1 Zn1 Na1 O1 -1.49(13) 3_576
N1 Zn1 Na1 O2 -50.4(3) .
N2 Zn1 Na1 O2 53.4(3) .
Zn1 Zn1 Na1 O2 -178.4(3) 3_576
N1 Zn1 Na1 C3 -69.83(11) .
N2 Zn1 Na1 C3 33.95(10) .
Zn1 Zn1 Na1 C3 162.17(8) 3_576
N1 Zn1 Na1 C2 -34.04(11) .
N2 Zn1 Na1 C2 69.75(11) .
Zn1 Zn1 Na1 C2 -162.03(8) 3_576
N1 Zn1 Na1 N2 -103.78(11) .
Zn1 Zn1 Na1 N2 128.22(8) 3_576
N2 Zn1 Na1 N1 103.78(11) .
Zn1 Zn1 Na1 N1 -128.00(8) 3_576
N2 Zn1 N1 C5 160.0(2) .
Zn1 Zn1 N1 C5 -25.2(3) 3_576
Na1 Zn1 N1 C5 -145.3(2) .
N2 Zn1 N1 C2 14.53(18) .
Zn1 Zn1 N1 C2 -170.69(14) 3_576
Na1 Zn1 N1 C2 69.24(17) .
N2 Zn1 N1 Na1 -54.71(8) .
Zn1 Zn1 N1 Na1 120.06(8) 3_576
O1 Na1 N1 C5 55.5(3) .
O2 Na1 N1 C5 -68.7(3) .
C3 Na1 N1 C5 -144.1(3) .
C2 Na1 N1 C5 -112.8(3) .
N2 Na1 N1 C5 179.2(3) .
Zn1 Na1 N1 C5 133.7(3) .
O1 Na1 N1 C2 168.28(19) .
O2 Na1 N1 C2 44.1(2) .
C3 Na1 N1 C2 -31.26(15) .
N2 Na1 N1 C2 -68.00(15) .
Zn1 Na1 N1 C2 -113.45(17) .
O1 Na1 N1 Zn1 -78.27(16) .
O2 Na1 N1 Zn1 157.54(14) .
C3 Na1 N1 Zn1 82.18(10) .
C2 Na1 N1 Zn1 113.45(17) .
N2 Na1 N1 Zn1 45.45(7) .
N1 Zn1 N2 C3 -14.32(18) .
Zn1 Zn1 N2 C3 170.94(14) 3_576
Na1 Zn1 N2 C3 -69.35(18) .
N1 Zn1 N2 C17 -160.5(2) .
Zn1 Zn1 N2 C17 24.8(3) 3_576
Na1 Zn1 N2 C17 144.5(2) .
N1 Zn1 N2 Na1 55.03(8) .
Zn1 Zn1 N2 Na1 -119.71(8) 3_576
O1 Na1 N2 C3 -170.88(19) .
O2 Na1 N2 C3 -42.7(2) .
C2 Na1 N2 C3 31.66(15) .
N1 Na1 N2 C3 68.32(15) .
Zn1 Na1 N2 C3 113.69(16) .
O1 Na1 N2 C17 -57.2(3) .
O2 Na1 N2 C17 71.0(3) .
C3 Na1 N2 C17 113.7(3) .
C2 Na1 N2 C17 145.3(3) .
N1 Na1 N2 C17 -178.0(3) .
Zn1 Na1 N2 C17 -132.6(3) .
O1 Na1 N2 Zn1 75.42(16) .
O2 Na1 N2 Zn1 -156.38(13) .
C3 Na1 N2 Zn1 -113.69(16) .
C2 Na1 N2 Zn1 -82.04(10) .
N1 Na1 N2 Zn1 -45.38(7) .
C5 N1 C2 C3 -159.9(3) .
Zn1 N1 C2 C3 -12.6(3) .
Na1 N1 C2 C3 64.0(2) .
C5 N1 C2 C1 26.5(4) .
Zn1 N1 C2 C1 173.8(2) .
Na1 N1 C2 C1 -109.6(3) .
C5 N1 C2 Na1 136.1(2) .
Zn1 N1 C2 Na1 -76.65(12) .
O1 Na1 C2 C3 -152.3(4) .
O2 Na1 C2 C3 92.54(19) .
N2 Na1 C2 C3 -32.67(15) .
N1 Na1 C2 C3 -124.0(2) .
Zn1 Na1 C2 C3 -80.60(16) .
O1 Na1 C2 N1 -28.4(4) .
O2 Na1 C2 N1 -143.49(17) .
C3 Na1 C2 N1 124.0(2) .
N2 Na1 C2 N1 91.30(16) .
Zn1 Na1 C2 N1 43.37(12) .
O1 Na1 C2 C1 87.6(4) .
O2 Na1 C2 C1 -27.6(2) .
C3 Na1 C2 C1 -120.1(3) .
N2 Na1 C2 C1 -152.8(2) .
N1 Na1 C2 C1 115.9(3) .
Zn1 Na1 C2 C1 159.3(2) .
N1 C2 C3 N2 0.6(4) .
C1 C2 C3 N2 173.9(3) .
Na1 C2 C3 N2 65.5(2) .
N1 C2 C3 C4 -173.4(3) .
C1 C2 C3 C4 0.0(5) .
Na1 C2 C3 C4 -108.5(3) .
N1 C2 C3 Na1 -64.8(2) .
C1 C2 C3 Na1 108.5(3) .
C17 N2 C3 C2 159.2(3) .
Zn1 N2 C3 C2 11.7(3) .
Na1 N2 C3 C2 -65.1(2) .
C17 N2 C3 C4 -26.6(4) .
Zn1 N2 C3 C4 -174.1(2) .
Na1 N2 C3 C4 109.1(3) .
C17 N2 C3 Na1 -135.7(2) .
Zn1 N2 C3 Na1 76.86(13) .
O1 Na1 C3 C2 147.7(4) .
O2 Na1 C3 C2 -91.95(19) .
N2 Na1 C3 C2 123.2(2) .
N1 Na1 C3 C2 32.21(15) .
Zn1 Na1 C3 C2 79.95(15) .
O1 Na1 C3 N2 24.5(5) .
O2 Na1 C3 N2 144.87(17) .
C2 Na1 C3 N2 -123.2(2) .
N1 Na1 C3 N2 -90.98(15) .
Zn1 Na1 C3 N2 -43.23(12) .
O1 Na1 C3 C4 -92.2(5) .
O2 Na1 C3 C4 28.2(2) .
C2 Na1 C3 C4 120.1(3) .
N2 Na1 C3 C4 -116.7(3) .
N1 Na1 C3 C4 152.3(2) .
Zn1 Na1 C3 C4 -159.9(2) .
C2 N1 C5 C6 -121.3(3) .
Zn1 N1 C5 C6 95.6(3) .
Na1 N1 C5 C6 -26.1(4) .
C2 N1 C5 C10 59.7(4) .
Zn1 N1 C5 C10 -83.3(3) .
Na1 N1 C5 C10 155.0(2) .
N1 C5 C6 C7 -179.2(3) .
C10 C5 C6 C7 -0.3(5) .
N1 C5 C6 C11 2.8(5) .
C10 C5 C6 C11 -178.2(3) .
C5 C6 C7 C8 -1.6(6) .
C11 C6 C7 C8 176.3(4) .
C6 C7 C8 C9 2.0(6) .
C7 C8 C9 C10 -0.5(6) .
C8 C9 C10 C5 -1.3(6) .
C8 C9 C10 C14 174.6(4) .
C6 C5 C10 C9 1.7(5) .
N1 C5 C10 C9 -179.4(3) .
C6 C5 C10 C14 -174.1(3) .
N1 C5 C10 C14 4.9(5) .
C7 C6 C11 C12 -92.0(4) .
C5 C6 C11 C12 85.9(4) .
C7 C6 C11 C13 32.5(5) .
C5 C6 C11 C13 -149.6(4) .
C9 C10 C14 C16 -67.1(5) .
C5 C10 C14 C16 108.7(4) .
C9 C10 C14 C15 56.3(5) .
C5 C10 C14 C15 -128.0(4) .
C3 N2 C17 C22 124.6(3) .
Zn1 N2 C17 C22 -91.7(3) .
Na1 N2 C17 C22 28.9(4) .
C3 N2 C17 C18 -57.8(4) .
Zn1 N2 C17 C18 85.9(3) .
Na1 N2 C17 C18 -153.5(2) .
C22 C17 C18 C19 -1.1(5) .
N2 C17 C18 C19 -178.7(3) .
C22 C17 C18 C23 174.1(3) .
N2 C17 C18 C23 -3.5(5) .
C17 C18 C19 C20 2.5(6) .
C23 C18 C19 C20 -172.9(4) .
C18 C19 C20 C21 -1.7(6) .
C19 C20 C21 C22 -0.5(6) .
C20 C21 C22 C17 1.8(5) .
C20 C21 C22 C26 -175.1(4) .
C18 C17 C22 C21 -0.9(5) .
N2 C17 C22 C21 176.7(3) .
C18 C17 C22 C26 176.0(3) .
N2 C17 C22 C26 -6.4(4) .
C19 C18 C23 C25 -52.4(5) .
C17 C18 C23 C25 132.4(4) .
C19 C18 C23 C24 71.2(5) .
C17 C18 C23 C24 -104.0(4) .
C21 C22 C26 C28 98.9(4) .
C17 C22 C26 C28 -77.9(4) .
C21 C22 C26 C27 -25.6(5) .
C17 C22 C26 C27 157.5(3) .
O1 C29 C30 C31 -3.4(18) .
C29 C30 C31 C32 4.6(16) .
C30 C31 C32 O1 -4.5(14) .
O2 C33 C34 C36 -3.9(15) .
C33 C34 C36 C35 14.9(16) .
O2 C35 C36 C34 -20.2(15) .
C30 C29 O1 C32 0.5(14) .
C30 C29 O1 Na1 -173.8(8) .
C31 C32 O1 C29 2.3(12) .
C31 C32 O1 Na1 176.1(5) .
O2 Na1 O1 C29 -179.8(9) .
C3 Na1 O1 C29 -58.4(10) .
C2 Na1 O1 C29 63.9(10) .
N2 Na1 O1 C29 -41.1(9) .
N1 Na1 O1 C29 44.6(9) .
Zn1 Na1 O1 C29 1.5(9) .
O2 Na1 O1 C32 7.3(7) .
C3 Na1 O1 C32 128.7(8) .
C2 Na1 O1 C32 -109.0(8) .
N2 Na1 O1 C32 146.0(7) .
N1 Na1 O1 C32 -128.2(7) .
Zn1 Na1 O1 C32 -171.4(7) .
C34 C33 O2 C35 -8.5(11) .
C34 C33 O2 Na1 168.9(7) .
C36 C35 O2 C33 17.6(11) .
C36 C35 O2 Na1 -159.8(6) .
O1 Na1 O2 C33 86.1(6) .
C3 Na1 O2 C33 -80.1(6) .
C2 Na1 O2 C33 -110.6(6) .
N2 Na1 O2 C33 -59.4(6) .
N1 Na1 O2 C33 -131.9(6) .
Zn1 Na1 O2 C33 -96.7(7) .
O1 Na1 O2 C35 -97.1(7) .
C3 Na1 O2 C35 96.7(7) .
C2 Na1 O2 C35 66.2(7) .
N2 Na1 O2 C35 117.5(7) .
N1 Na1 O2 C35 44.9(7) .
Zn1 Na1 O2 C35 80.1(8) .
